data_4000984
loop_
_publ_author_name
'Izawa, Takafumi'
'Miyazaki, Eigo'
'Takimiya, Kazuo'

_publ_section_title
;
 Solution-Processible Organic Semiconductors Based on
 Selenophene-Containing Heteroarenes,
 2,7-Dialkyl[1]benzoselenopheno[3,2-b][1]benzoselenophenes (Cn-BSBSs):
 Syntheses, Properties, Molecular Arrangements, and Field-Effect
 Transistor Characteristics
;
_journal_issue 5
_journal_name_full 'Chemistry of Materials'
_journal_page_first 903
_journal_paper_doi 10.1021/cm8030126
_journal_volume 21
_journal_year 2009
_chemical_formula_moiety 'C42 H64 Se2'
_chemical_formula_sum 'C42 H64 Se2'
_chemical_formula_weight 726.85
_chemical_name_common C14-BSBS
_chemical_name_systematic
; 
C14-BSBS
;
_space_group_IT_number 14
_symmetry_cell_setting monoclinic
_symmetry_Int_Tables_number 14
_symmetry_space_group_name_Hall '-P 2ybc'
_symmetry_space_group_name_H-M 'P 1 21/c 1'
_atom_sites_solution_hydrogens geom
_atom_sites_solution_primary direct
_atom_sites_solution_secondary difmap
_audit_creation_method SHELXL-97
_cell_angle_alpha 90.00
_cell_angle_beta 93.289(3)
_cell_angle_gamma 90.00
_cell_formula_units_Z 2
_cell_length_a 5.5648(6)
_cell_length_b 7.3316(8)
_cell_length_c 45.334(4)
_cell_measurement_reflns_used 13909
_cell_measurement_temperature 150(2)
_cell_measurement_theta_max 27.7
_cell_measurement_theta_min 3.1
_cell_volume 1846.5(3)
_computing_cell_refinement PROCESS-AUTO
_computing_data_collection PROCESS-AUTO
_computing_data_reduction 'teXsan Ver. 1.11'
_computing_structure_refinement 'SHELXL-97 (Sheldrick, 1997)'
_computing_structure_solution 'SHELXS-97 (Sheldrick, 1990)'
_diffrn_ambient_temperature 150(2)
_diffrn_detector_area_resol_mean 10.00
_diffrn_measured_fraction_theta_full 0.993
_diffrn_measured_fraction_theta_max 0.993
_diffrn_measurement_device_type 'Rigaku RAXIS-RAPID Imaging Plate'
_diffrn_measurement_method \w
_diffrn_radiation_monochromator graphite
_diffrn_radiation_source 'fine-focus sealed tube'
_diffrn_radiation_type MoK\a
_diffrn_radiation_wavelength 0.71075
_diffrn_reflns_av_R_equivalents 0.0000
_diffrn_reflns_av_sigmaI/netI 0.1110
_diffrn_reflns_limit_h_max 7
_diffrn_reflns_limit_h_min 0
_diffrn_reflns_limit_k_max 9
_diffrn_reflns_limit_k_min 0
_diffrn_reflns_limit_l_max 58
_diffrn_reflns_limit_l_min -58
_diffrn_reflns_number 4211
_diffrn_reflns_theta_full 27.49
_diffrn_reflns_theta_max 27.49
_diffrn_reflns_theta_min 3.09
_diffrn_standards_number 16324
_exptl_absorpt_coefficient_mu 2.030
_exptl_absorpt_correction_T_max 0.816
_exptl_absorpt_correction_T_min 0.363
_exptl_absorpt_correction_type psi-scan
_exptl_absorpt_process_details '(North, Phillips & Mathews, 1968)'
_exptl_crystal_colour colorless
_exptl_crystal_density_diffrn 1.307
_exptl_crystal_density_method 'not measured'
_exptl_crystal_description block
_exptl_crystal_F_000 768
_exptl_crystal_size_max 0.800
_exptl_crystal_size_mid 0.800
_exptl_crystal_size_min 0.100
_refine_diff_density_max 0.955
_refine_diff_density_min -1.409
_refine_diff_density_rms 0.137
_refine_ls_extinction_method none
_refine_ls_goodness_of_fit_ref 1.052
_refine_ls_hydrogen_treatment noref
_refine_ls_matrix_type full
_refine_ls_number_parameters 199
_refine_ls_number_reflns 4211
_refine_ls_number_restraints 0
_refine_ls_restrained_S_all 1.052
_refine_ls_R_factor_all 0.0756
_refine_ls_R_factor_gt 0.0582
_refine_ls_shift/su_max 0.000
_refine_ls_shift/su_mean 0.000
_refine_ls_structure_factor_coef Fsqd
_refine_ls_weighting_details 'calc w=1/[\s^2^(Fo^2^)+(0.0458P)^2^+0.1153P] where P=(Fo^2^+2Fc^2^)/3'
_refine_ls_weighting_scheme calc
_refine_ls_wR_factor_gt 0.1433
_refine_ls_wR_factor_ref 0.1527
_reflns_number_gt 3035
_reflns_number_total 4211
_reflns_threshold_expression >2sigma(I)
_cod_data_source_file cm8030126_si_001.cif
_cod_data_source_block C14-BSBS
_cod_database_code 4000984

loop_
_symmetry_equiv_pos_as_xyz
'x, y, z'
'-x, y+1/2, -z+1/2'
'-x, -y, -z'
'x, -y-1/2, z-1/2'

loop_
_atom_site_label
_atom_site_type_symbol
_atom_site_fract_x
_atom_site_fract_y
_atom_site_fract_z
_atom_site_U_iso_or_equiv
_atom_site_adp_type
_atom_site_occupancy
_atom_site_symmetry_multiplicity
_atom_site_calc_flag
Se1 Se 0.81772(6) 0.98494(5) 0.032116(8) 0.02830(16) Uani 1 1 d
C1 C 0.5926(6) 1.0603(5) 0.00203(8) 0.0248(8) Uani 1 1 d
C2 C 0.6167(6) 0.7793(5) 0.03671(8) 0.0258(8) Uani 1 1 d
C3 C 0.6558(6) 0.6371(5) 0.05686(8) 0.0279(8) Uani 1 1 d
C4 C 0.4930(6) 0.4951(5) 0.05763(8) 0.0258(8) Uani 1 1 d
C5 C 0.2919(6) 0.4976(5) 0.03751(8) 0.0301(8) Uani 1 1 d
C6 C 0.2530(7) 0.6351(6) 0.01743(9) 0.0316(9) Uani 1 1 d
C7 C 0.4149(6) 0.7821(5) 0.01668(8) 0.0266(8) Uani 1 1 d
C8 C 0.5373(7) 0.3446(6) 0.08010(8) 0.0298(8) Uani 1 1 d
C9 C 0.3580(6) 0.1881(5) 0.07958(8) 0.0277(8) Uani 1 1 d
C10 C 0.4191(7) 0.0415(5) 0.10274(8) 0.0269(8) Uani 1 1 d
C11 C 0.2372(7) -0.1098(6) 0.10304(9) 0.0310(9) Uani 1 1 d
C12 C 0.2903(7) -0.2482(5) 0.12739(8) 0.0312(9) Uani 1 1 d
C13 C 0.1095(7) -0.4040(6) 0.12771(9) 0.0306(9) Uani 1 1 d
C14 C 0.1606(7) -0.5416(6) 0.15244(9) 0.0328(9) Uani 1 1 d
C15 C -0.0220(7) -0.6949(6) 0.15282(9) 0.0326(9) Uani 1 1 d
C16 C 0.0298(7) -0.8338(6) 0.17735(9) 0.0325(9) Uani 1 1 d
C17 C -0.1540(7) -0.9878(6) 0.17750(9) 0.0309(8) Uani 1 1 d
C18 C -0.1031(7) -1.1256(6) 0.20216(9) 0.0331(9) Uani 1 1 d
C19 C -0.2839(7) -1.2813(6) 0.20263(8) 0.0330(9) Uani 1 1 d
C20 C -0.2263(7) -1.4197(6) 0.22695(9) 0.0352(9) Uani 1 1 d
C21 C -0.4070(9) -1.5715(7) 0.22838(11) 0.0488(12) Uani 1 1 d
H1 H 0.7957 0.6381 0.0701 0.032 Uiso 1 1 d
H2 H 0.1783 0.3991 0.0379 0.035 Uiso 1 1 d
H3 H 0.1122 0.6339 0.0042 0.037 Uiso 1 1 d
H4 H 0.5387 0.3988 0.0993 0.034 Uiso 1 1 d
H5 H 0.6917 0.2941 0.0772 0.034 Uiso 1 1 d
H6 H 0.2022 0.2361 0.0828 0.033 Uiso 1 1 d
H7 H 0.3539 0.1323 0.0606 0.033 Uiso 1 1 d
H8 H 0.4275 0.0990 0.1219 0.032 Uiso 1 1 d
H9 H 0.5718 -0.0084 0.0994 0.032 Uiso 1 1 d
H10 H 0.0816 -0.0582 0.1056 0.035 Uiso 1 1 d
H11 H 0.2338 -0.1706 0.0845 0.035 Uiso 1 1 d
H12 H 0.2915 -0.1876 0.1459 0.036 Uiso 1 1 d
H13 H 0.4455 -0.2991 0.1249 0.036 Uiso 1 1 d
H14 H -0.0470 -0.3540 0.1297 0.035 Uiso 1 1 d
H15 H 0.1103 -0.4674 0.1093 0.035 Uiso 1 1 d
H16 H 0.1604 -0.4778 0.1709 0.038 Uiso 1 1 d
H17 H 0.3161 -0.5919 0.1504 0.038 Uiso 1 1 d
H18 H -0.1770 -0.6440 0.1551 0.037 Uiso 1 1 d
H19 H -0.0226 -0.7573 0.1343 0.037 Uiso 1 1 d
H20 H 0.0288 -0.7716 0.1958 0.038 Uiso 1 1 d
H21 H 0.1847 -0.8843 0.1752 0.038 Uiso 1 1 d
H22 H -0.3092 -0.9374 0.1794 0.036 Uiso 1 1 d
H23 H -0.1518 -1.0510 0.1590 0.036 Uiso 1 1 d
H24 H -0.1055 -1.0630 0.2206 0.039 Uiso 1 1 d
H25 H 0.0520 -1.1766 0.2002 0.039 Uiso 1 1 d
H26 H -0.4393 -1.2314 0.2053 0.038 Uiso 1 1 d
H27 H -0.2866 -1.3421 0.1840 0.038 Uiso 1 1 d
H28 H -0.2169 -1.3570 0.2453 0.041 Uiso 1 1 d
H29 H -0.0723 -1.4716 0.2237 0.041 Uiso 1 1 d
H30 H -0.5606 -1.5231 0.2320 0.056 Uiso 1 1 d
H31 H -0.4169 -1.6371 0.2102 0.056 Uiso 1 1 d
H32 H -0.3586 -1.6538 0.2440 0.056 Uiso 1 1 d

loop_
_atom_site_aniso_label
_atom_site_aniso_U_11
_atom_site_aniso_U_22
_atom_site_aniso_U_33
_atom_site_aniso_U_23
_atom_site_aniso_U_13
_atom_site_aniso_U_12
Se1 0.0252(2) 0.0278(2) 0.0312(2) 0.00813(18) -0.00411(16) -0.00562(16)
C1 0.0254(16) 0.0258(19) 0.0236(17) 0.0024(15) 0.0038(15) 0.0018(14)
C2 0.0253(17) 0.025(2) 0.0274(17) 0.0042(15) 0.0057(15) -0.0017(15)
C3 0.0288(18) 0.025(2) 0.0300(19) 0.0021(16) 0.0037(16) 0.0006(15)
C4 0.0273(17) 0.0235(19) 0.0266(18) 0.0012(16) 0.0017(15) 0.0021(15)
C5 0.0302(19) 0.023(2) 0.037(2) 0.0048(17) -0.0014(17) -0.0076(16)
C6 0.0322(19) 0.025(2) 0.037(2) 0.0049(17) -0.0060(17) -0.0053(16)
C7 0.0297(18) 0.0204(19) 0.0304(18) 0.0002(15) 0.0085(15) -0.0033(15)
C8 0.0307(19) 0.025(2) 0.034(2) 0.0048(17) 0.0005(16) -0.0044(16)
C9 0.0316(18) 0.0202(19) 0.0319(19) 0.0035(16) 0.0064(16) -0.0016(15)
C10 0.0289(18) 0.023(2) 0.0283(18) 0.0106(15) -0.0049(15) -0.0047(15)
C11 0.034(2) 0.026(2) 0.034(2) 0.0030(17) 0.0030(17) -0.0021(16)
C12 0.036(2) 0.025(2) 0.0317(19) 0.0031(17) 0.0018(17) -0.0026(16)
C13 0.034(2) 0.025(2) 0.033(2) 0.0043(17) 0.0023(17) -0.0020(16)
C14 0.037(2) 0.030(2) 0.032(2) 0.0014(17) 0.0032(17) -0.0008(17)
C15 0.036(2) 0.025(2) 0.036(2) 0.0047(18) 0.0043(17) -0.0006(17)
C16 0.036(2) 0.026(2) 0.035(2) 0.0057(17) 0.0029(17) -0.0038(17)
C17 0.0340(19) 0.025(2) 0.033(2) 0.0030(17) 0.0015(16) -0.0022(16)
C18 0.037(2) 0.027(2) 0.035(2) 0.0057(18) 0.0007(17) -0.0033(17)
C19 0.036(2) 0.028(2) 0.036(2) 0.0054(17) 0.0036(18) -0.0049(16)
C20 0.043(2) 0.028(2) 0.035(2) 0.0045(17) 0.0021(18) -0.0031(18)
C21 0.056(3) 0.040(3) 0.052(3) 0.010(2) 0.009(2) -0.010(2)

loop_
_atom_type_symbol
_atom_type_description
_atom_type_scat_dispersion_real
_atom_type_scat_dispersion_imag
_atom_type_scat_source
C C 0.0033 0.0016 'International Tables Vol C Tables 4.2.6.8 and 6.1.1.4'
H H 0.0000 0.0000 'International Tables Vol C Tables 4.2.6.8 and 6.1.1.4'
Se Se -0.0929 2.2259 'International Tables Vol C Tables 4.2.6.8 and 6.1.1.4'

loop_
_geom_angle_atom_site_label_1
_geom_angle_atom_site_label_2
_geom_angle_atom_site_label_3
_geom_angle
_geom_angle_site_symmetry_1
_geom_angle_site_symmetry_3
_geom_angle_publ_flag
C1 Se1 C2 86.60(16) . . yes
C1 C1 C7 116.6(4) 3_675 3_675 yes
C1 C1 Se1 112.0(4) 3_675 . yes
C7 C1 Se1 131.4(3) 3_675 . yes
C3 C2 C7 121.6(3) . . yes
C3 C2 Se1 126.5(3) . . yes
C7 C2 Se1 111.9(3) . . yes
C4 C3 C2 120.1(3) . . yes
C3 C4 C5 118.3(4) . . yes
C3 C4 C8 119.0(3) . . yes
C5 C4 C8 122.7(3) . . yes
C6 C5 C4 122.2(3) . . yes
C5 C6 C7 120.2(3) . . yes
C6 C7 C2 117.6(3) . . yes
C6 C7 C1 129.4(4) . 3_675 yes
C2 C7 C1 113.0(3) . 3_675 yes
C4 C8 C9 117.3(3) . . yes
C8 C9 C10 113.6(3) . . yes
C11 C10 C9 113.7(3) . . yes
C10 C11 C12 113.4(3) . . yes
C11 C12 C13 114.1(3) . . yes
C14 C13 C12 114.1(3) . . yes
C15 C14 C13 113.7(3) . . yes
C14 C15 C16 113.9(3) . . yes
C15 C16 C17 113.6(3) . . yes
C18 C17 C16 113.5(3) . . yes
C17 C18 C19 114.4(3) . . yes
C20 C19 C18 113.5(3) . . yes
C21 C20 C19 114.3(4) . . yes

loop_
_geom_bond_atom_site_label_1
_geom_bond_atom_site_label_2
_geom_bond_distance
_geom_bond_site_symmetry_2
_geom_bond_publ_flag
Se1 C1 1.881(4) . yes
Se1 C2 1.896(4) . yes
C1 C1 1.362(7) 3_675 yes
C1 C7 1.433(5) 3_675 yes
C2 C3 1.395(5) . yes
C2 C7 1.403(5) . yes
C3 C4 1.382(5) . yes
C4 C5 1.402(5) . yes
C4 C8 1.512(5) . yes
C5 C6 1.367(5) . yes
C6 C7 1.406(5) . yes
C7 C1 1.433(5) 3_675 yes
C8 C9 1.520(5) . yes
C9 C10 1.527(5) . yes
C10 C11 1.502(5) . yes
C11 C12 1.516(5) . yes
C12 C13 1.523(5) . yes
C13 C14 1.523(6) . yes
C14 C15 1.516(5) . yes
C15 C16 1.523(5) . yes
C16 C17 1.524(5) . yes
C17 C18 1.521(6) . yes
C18 C19 1.523(5) . yes
C19 C20 1.519(6) . yes
C20 C21 1.504(6) . yes

loop_
_geom_torsion_atom_site_label_1
_geom_torsion_atom_site_label_2
_geom_torsion_atom_site_label_3
_geom_torsion_atom_site_label_4
_geom_torsion
_geom_torsion_site_symmetry_4
_geom_torsion_publ_flag
C2 Se1 C1 C1 -0.6(4) 3_675 yes
C2 Se1 C1 C7 179.7(4) 3_675 yes
C1 Se1 C2 C3 -179.9(3) . yes
C1 Se1 C2 C7 0.8(3) . yes
C7 C2 C3 C4 -0.6(5) . yes
Se1 C2 C3 C4 -179.8(3) . yes
C2 C3 C4 C5 0.8(5) . yes
C2 C3 C4 C8 -178.8(3) . yes
C3 C4 C5 C6 -0.1(6) . yes
C8 C4 C5 C6 179.6(4) . yes
C4 C5 C6 C7 -1.0(6) . yes
C5 C6 C7 C2 1.2(6) . yes
C5 C6 C7 C1 -179.2(4) 3_675 yes
C3 C2 C7 C6 -0.4(5) . yes
Se1 C2 C7 C6 178.9(3) . yes
C3 C2 C7 C1 179.9(3) 3_675 yes
Se1 C2 C7 C1 -0.8(4) 3_675 yes
C3 C4 C8 C9 -178.2(3) . yes
C5 C4 C8 C9 2.2(5) . yes
C4 C8 C9 C10 179.2(3) . yes
C8 C9 C10 C11 177.8(3) . yes
C9 C10 C11 C12 -176.2(3) . yes
C10 C11 C12 C13 -179.1(3) . yes
C11 C12 C13 C14 -179.2(3) . yes
C12 C13 C14 C15 179.3(3) . yes
C13 C14 C15 C16 179.5(3) . yes
C14 C15 C16 C17 -179.8(3) . yes
C15 C16 C17 C18 -179.6(3) . yes
C16 C17 C18 C19 -179.7(3) . yes
C17 C18 C19 C20 178.6(3) . yes
C18 C19 C20 C21 178.2(4) . yes
